data_4067193
loop_
_publ_author_name
'Sunada, Yusuke'
'Imaoka, Tsuyoshi'
'Nagashima, Hideo'

_publ_section_title
;
 Half-Sandwich (\h6-Arene)iron(II) Dinitrogen Complexes Bearing a
 Disilaferracycle Skeleton as a Precursor for Double Silylation of
 Ethylene and Alkynes
;
_journal_issue 23
_journal_name_full Organometallics
_journal_page_first 6157
_journal_paper_doi 10.1021/om100889w
_journal_volume 29
_journal_year 2010
_chemical_formula_moiety 'C35 H39 Fe P Si2 '
_chemical_formula_sum 'C35 H39 Fe P Si2'
_chemical_formula_weight 602.68
_space_group_IT_number 14
_symmetry_cell_setting monoclinic
_symmetry_Int_Tables_number 14
_symmetry_space_group_name_Hall '-P 2yn'
_symmetry_space_group_name_H-M 'P 1 21/n 1'
_cell_angle_alpha 90.0000
_cell_angle_beta 100.539(2)
_cell_angle_gamma 90.0000
_cell_formula_units_Z 4
_cell_length_a 13.2990(19)
_cell_length_b 14.608(2)
_cell_length_c 15.444(2)
_cell_measurement_reflns_used 8212
_cell_measurement_temperature 123.1
_cell_measurement_theta_max 27.5
_cell_measurement_theta_min 3.0
_cell_volume 2949.7(7)
_computing_cell_refinement CrystalClear
_computing_data_collection CrystalClear
_computing_data_reduction CrystalStructure
_computing_publication_material 'CrystalStructure 3.8'
_computing_structure_refinement CRYSTALS
_computing_structure_solution SIR97
_diffrn_ambient_temperature 123
_diffrn_detector_area_resol_mean 7.31
_diffrn_measured_fraction_theta_full 0.995
_diffrn_measured_fraction_theta_max 0.995
_diffrn_measurement_device_type 'Rigaku Saturn'
_diffrn_measurement_method \w
_diffrn_radiation_type 'Mo K\a'
_diffrn_radiation_wavelength 0.71070
_diffrn_reflns_av_R_equivalents 0.055
_diffrn_reflns_limit_h_max 17
_diffrn_reflns_limit_h_min -14
_diffrn_reflns_limit_k_max 18
_diffrn_reflns_limit_k_min -15
_diffrn_reflns_limit_l_max 20
_diffrn_reflns_limit_l_min -20
_diffrn_reflns_number 23622
_diffrn_reflns_theta_full 27.48
_diffrn_reflns_theta_max 27.48
_exptl_absorpt_coefficient_mu 0.670
_exptl_absorpt_correction_T_max 0.961
_exptl_absorpt_correction_T_min 0.842
_exptl_absorpt_correction_type multi-scan
_exptl_absorpt_process_details 'Jacobson, R. (1998) Private communication'
_exptl_crystal_colour orange
_exptl_crystal_density_diffrn 1.357
_exptl_crystal_density_method 'not measured'
_exptl_crystal_description block
_exptl_crystal_F_000 1272.00
_exptl_crystal_size_max 0.12
_exptl_crystal_size_mid 0.10
_exptl_crystal_size_min 0.06
_refine_diff_density_max 0.77
_refine_diff_density_min -0.64
_refine_ls_extinction_method none
_refine_ls_goodness_of_fit_ref 1.009
_refine_ls_hydrogen_treatment refall
_refine_ls_number_parameters 391
_refine_ls_number_reflns 6736
_refine_ls_R_factor_gt 0.0426
_refine_ls_shift/su_max 0.0000
_refine_ls_structure_factor_coef Fsqd
_refine_ls_weighting_details 'w = 1/[0.0013Fo^2^ + 1.0000\s(Fo^2^)]/(4Fo^2^)'
_refine_ls_weighting_scheme calc
_refine_ls_wR_factor_ref 0.1331
_reflns_number_gt 5262
_reflns_number_total 6736
_reflns_threshold_expression F^2^>2.0\s(F^2^)
_cod_data_source_file om100889w_si_002.cif
_cod_data_source_block '_(Tol)Fe(SiC6H4Si)(PPh3)'
_cod_original_cell_volume 2949.6(7)
_cod_original_formula_sum 'C35 H39 Fe P Si2 '
_cod_database_code 4067193

loop_
_symmetry_equiv_pos_site_id
_symmetry_equiv_pos_as_xyz
1 +X,+Y,+Z
2 1/2-X,1/2+Y,1/2-Z
3 -X,-Y,-Z
4 1/2+X,1/2-Y,1/2+Z

loop_
_atom_site_label
_atom_site_type_symbol
_atom_site_fract_x
_atom_site_fract_y
_atom_site_fract_z
_atom_site_U_iso_or_equiv
_atom_site_adp_type
_atom_site_occupancy
_atom_site_symmetry_multiplicity
_atom_site_calc_flag
_atom_site_refinement_flags
Fe(1) Fe 0.37148(2) 0.33083(2) 0.13195(2) 0.00995(8) Uani 1.00 1 d .
P(1) P 0.34003(4) 0.21095(4) 0.21295(4) 0.01041(14) Uani 1.00 1 d .
Si(1) Si 0.45082(5) 0.23692(4) 0.04018(4) 0.01101(15) Uani 1.00 1 d .
Si(2) Si 0.54510(5) 0.33983(4) 0.19923(4) 0.01205(15) Uani 1.00 1 d .
C(1) C 0.57095(18) 0.18250(16) 0.10493(16) 0.0132(5) Uani 1.00 1 d .
C(2) C 0.61810(18) 0.10145(17) 0.08341(17) 0.0167(5) Uani 1.00 1 d .
C(3) C 0.70854(19) 0.07132(18) 0.13510(18) 0.0197(6) Uani 1.00 1 d .
C(4) C 0.75533(19) 0.12291(18) 0.20656(18) 0.0205(6) Uani 1.00 1 d .
C(5) C 0.71035(18) 0.20296(18) 0.22901(17) 0.0173(5) Uani 1.00 1 d .
C(6) C 0.61728(17) 0.23263(16) 0.17958(16) 0.0138(5) Uani 1.00 1 d .
C(7) C 0.4998(2) 0.29983(18) -0.05235(16) 0.0182(6) Uani 1.00 1 d .
C(8) C 0.37369(19) 0.14329(17) -0.02705(16) 0.0176(6) Uani 1.00 1 d .
C(9) C 0.6277(2) 0.42864(18) 0.15415(18) 0.0220(6) Uani 1.00 1 d .
C(10) C 0.5697(2) 0.36596(18) 0.32127(16) 0.0202(6) Uani 1.00 1 d .
C(11) C 0.21612(18) 0.36845(17) 0.06114(16) 0.0166(5) Uani 1.00 1 d .
C(12) C 0.29274(19) 0.38827(17) 0.01204(16) 0.0183(6) Uani 1.00 1 d .
C(13) C 0.3780(2) 0.44352(17) 0.04898(17) 0.0186(6) Uani 1.00 1 d .
C(14) C 0.3875(2) 0.47563(17) 0.13557(17) 0.0189(6) Uani 1.00 1 d .
C(15) C 0.3151(2) 0.45226(16) 0.18711(16) 0.0177(6) Uani 1.00 1 d .
C(16) C 0.23159(19) 0.39721(17) 0.14976(17) 0.0177(6) Uani 1.00 1 d .
C(17) C 0.1179(2) 0.3244(2) 0.0174(2) 0.0281(7) Uani 1.00 1 d .
C(18) C 0.33793(17) 0.22595(16) 0.33218(15) 0.0133(5) Uani 1.00 1 d .
C(19) C 0.32828(19) 0.31237(18) 0.36677(16) 0.0175(6) Uani 1.00 1 d .
C(20) C 0.3079(2) 0.32321(19) 0.45165(17) 0.0216(6) Uani 1.00 1 d .
C(21) C 0.2988(2) 0.2475(2) 0.50312(17) 0.0227(6) Uani 1.00 1 d .
C(22) C 0.3111(2) 0.16113(19) 0.47025(17) 0.0207(6) Uani 1.00 1 d .
C(23) C 0.33001(19) 0.15040(17) 0.38548(16) 0.0162(5) Uani 1.00 1 d .
C(24) C 0.20626(17) 0.17076(15) 0.17935(15) 0.0125(5) Uani 1.00 1 d .
C(25) C 0.13259(18) 0.18663(18) 0.23242(16) 0.0162(5) Uani 1.00 1 d .
C(26) C 0.03176(19) 0.15919(18) 0.20476(18) 0.0199(6) Uani 1.00 1 d .
C(27) C 0.00277(19) 0.11409(19) 0.12516(18) 0.0218(6) Uani 1.00 1 d .
C(28) C 0.0736(2) 0.09975(19) 0.07163(17) 0.0216(6) Uani 1.00 1 d .
C(29) C 0.17322(19) 0.12954(18) 0.09742(16) 0.0178(6) Uani 1.00 1 d .
C(30) C 0.41211(18) 0.10187(16) 0.22221(15) 0.0133(5) Uani 1.00 1 d .
C(31) C 0.37861(19) 0.02072(17) 0.17752(16) 0.0166(5) Uani 1.00 1 d .
C(32) C 0.4369(2) -0.05895(18) 0.19111(19) 0.0224(6) Uani 1.00 1 d .
C(33) C 0.5288(2) -0.06003(19) 0.2501(2) 0.0254(7) Uani 1.00 1 d .
C(34) C 0.5628(2) 0.01884(18) 0.29549(18) 0.0212(6) Uani 1.00 1 d .
C(35) C 0.50509(18) 0.09906(17) 0.28164(16) 0.0158(5) Uani 1.00 1 d .
H(1) H 0.5872 0.0669 0.0335 0.020 Uiso 1.00 1 c R
H(2) H 0.7389 0.0157 0.1212 0.025 Uiso 1.00 1 c R
H(3) H 0.8181 0.1030 0.2410 0.025 Uiso 1.00 1 c R
H(4) H 0.7431 0.2384 0.2777 0.021 Uiso 1.00 1 c R
H(5) H 0.4475 0.3017 -0.1032 0.023 Uiso 1.00 1 c R
H(6) H 0.5578 0.2687 -0.0659 0.023 Uiso 1.00 1 c R
H(7) H 0.5186 0.3605 -0.0339 0.023 Uiso 1.00 1 c R
H(8) H 0.3792 0.0883 0.0063 0.022 Uiso 1.00 1 c R
H(9) H 0.3994 0.1335 -0.0798 0.022 Uiso 1.00 1 c R
H(10) H 0.3040 0.1612 -0.0413 0.022 Uiso 1.00 1 c R
H(11) H 0.6571 0.4019 0.1085 0.027 Uiso 1.00 1 c R
H(12) H 0.6805 0.4488 0.2002 0.027 Uiso 1.00 1 c R
H(13) H 0.5864 0.4794 0.1314 0.027 Uiso 1.00 1 c R
H(14) H 0.5737 0.4304 0.3298 0.025 Uiso 1.00 1 c R
H(15) H 0.6323 0.3386 0.3486 0.024 Uiso 1.00 1 c R
H(16) H 0.5154 0.3421 0.3467 0.024 Uiso 1.00 1 c R
H(17) H 0.2931 0.3568 -0.0417 0.022 Uiso 1.00 1 c R
H(18) H 0.4340 0.4494 0.0189 0.023 Uiso 1.00 1 c R
H(19) H 0.4508 0.5012 0.1636 0.023 Uiso 1.00 1 c R
H(20) H 0.3299 0.4619 0.2490 0.022 Uiso 1.00 1 c R
H(21) H 0.1919 0.3694 0.1878 0.022 Uiso 1.00 1 c R
H(22) H 0.1195 0.3136 -0.0430 0.033 Uiso 1.00 1 c R
H(23) H 0.0624 0.3640 0.0221 0.033 Uiso 1.00 1 c R
H(24) H 0.1093 0.2680 0.0457 0.033 Uiso 1.00 1 c R
H(25) H 0.3363 0.3649 0.3324 0.021 Uiso 1.00 1 c R
H(26) H 0.2996 0.3828 0.4741 0.026 Uiso 1.00 1 c R
H(27) H 0.2843 0.2547 0.5607 0.028 Uiso 1.00 1 c R
H(28) H 0.3069 0.1089 0.5061 0.026 Uiso 1.00 1 c R
H(29) H 0.3376 0.0907 0.3632 0.020 Uiso 1.00 1 c R
H(30) H 0.1524 0.2160 0.2878 0.019 Uiso 1.00 1 c R
H(31) H -0.0175 0.1717 0.2406 0.024 Uiso 1.00 1 c R
H(32) H -0.0656 0.0933 0.1077 0.026 Uiso 1.00 1 c R
H(33) H 0.0540 0.0687 0.0171 0.025 Uiso 1.00 1 c R
H(34) H 0.2204 0.1222 0.0586 0.022 Uiso 1.00 1 c R
H(35) H 0.3151 0.0204 0.1376 0.021 Uiso 1.00 1 c R
H(36) H 0.4135 -0.1129 0.1593 0.028 Uiso 1.00 1 c R
H(37) H 0.5680 -0.1147 0.2596 0.032 Uiso 1.00 1 c R
H(38) H 0.6256 0.0186 0.3364 0.026 Uiso 1.00 1 c R
H(39) H 0.5293 0.1531 0.3128 0.019 Uiso 1.00 1 c R

loop_
_atom_site_aniso_label
_atom_site_aniso_U_11
_atom_site_aniso_U_22
_atom_site_aniso_U_33
_atom_site_aniso_U_12
_atom_site_aniso_U_13
_atom_site_aniso_U_23
Fe(1) 0.01168(18) 0.00861(18) 0.00977(17) 0.00063(12) 0.00252(12) 0.00019(12)
P(1) 0.0113(2) 0.0101(3) 0.0101(2) -0.0009(2) 0.0025(2) -0.0007(2)
Si(1) 0.0123(3) 0.0109(3) 0.0102(2) 0.0003(2) 0.0030(2) -0.0005(2)
Si(2) 0.0129(3) 0.0111(3) 0.0118(3) -0.0018(2) 0.0013(2) -0.0003(2)
C(1) 0.0115(10) 0.0136(11) 0.0163(11) 0.0004(8) 0.0074(8) 0.0025(8)
C(2) 0.0177(11) 0.0142(11) 0.0194(11) -0.0000(9) 0.0066(9) 0.0003(9)
C(3) 0.0182(12) 0.0142(12) 0.0295(14) 0.0045(9) 0.0118(10) 0.0053(10)
C(4) 0.0134(11) 0.0219(13) 0.0266(13) 0.0027(9) 0.0045(9) 0.0110(10)
C(5) 0.0124(10) 0.0208(12) 0.0183(11) -0.0010(9) 0.0017(9) 0.0022(9)
C(6) 0.0121(10) 0.0147(11) 0.0160(11) -0.0006(8) 0.0065(8) 0.0036(9)
C(7) 0.0228(12) 0.0186(12) 0.0154(11) -0.0004(10) 0.0090(9) 0.0010(9)
C(8) 0.0205(12) 0.0174(12) 0.0157(11) 0.0000(9) 0.0052(9) -0.0067(9)
C(9) 0.0218(12) 0.0172(12) 0.0263(13) -0.0069(10) 0.0026(10) 0.0003(10)
C(10) 0.0225(12) 0.0204(13) 0.0166(11) -0.0028(10) 0.0004(9) -0.0021(10)
C(11) 0.0148(11) 0.0142(11) 0.0194(11) 0.0056(9) -0.0008(9) 0.0013(9)
C(12) 0.0238(12) 0.0172(12) 0.0137(11) 0.0074(10) 0.0027(9) 0.0040(9)
C(13) 0.0230(12) 0.0132(11) 0.0209(12) 0.0048(9) 0.0073(10) 0.0077(9)
C(14) 0.0227(12) 0.0090(11) 0.0252(13) 0.0019(9) 0.0050(10) 0.0010(9)
C(15) 0.0269(13) 0.0104(11) 0.0166(11) 0.0056(9) 0.0059(10) -0.0001(9)
C(16) 0.0198(12) 0.0135(11) 0.0218(12) 0.0073(9) 0.0091(10) 0.0041(9)
C(17) 0.0218(13) 0.0303(16) 0.0285(15) -0.0000(11) -0.0054(11) 0.0052(12)
C(18) 0.0111(10) 0.0182(11) 0.0111(10) -0.0024(8) 0.0036(8) -0.0012(8)
C(19) 0.0200(12) 0.0190(12) 0.0137(11) -0.0001(9) 0.0037(9) -0.0021(9)
C(20) 0.0245(13) 0.0238(14) 0.0172(12) 0.0031(10) 0.0057(10) -0.0065(10)
C(21) 0.0224(13) 0.0320(15) 0.0155(11) -0.0009(11) 0.0079(10) -0.0032(10)
C(22) 0.0218(12) 0.0248(14) 0.0173(12) -0.0027(10) 0.0084(10) 0.0050(10)
C(23) 0.0183(11) 0.0172(12) 0.0139(11) -0.0022(9) 0.0050(9) -0.0002(9)
C(24) 0.0128(11) 0.0097(11) 0.0150(11) 0.0001(8) 0.0030(8) 0.0012(8)
C(25) 0.0145(11) 0.0197(12) 0.0147(11) 0.0006(9) 0.0035(9) 0.0015(9)
C(26) 0.0130(11) 0.0239(13) 0.0233(13) -0.0014(9) 0.0050(9) 0.0039(10)
C(27) 0.0137(11) 0.0263(14) 0.0242(13) -0.0044(10) 0.0005(9) 0.0063(11)
C(28) 0.0206(12) 0.0241(13) 0.0184(12) -0.0064(10) -0.0006(9) -0.0012(10)
C(29) 0.0155(11) 0.0220(13) 0.0165(11) -0.0016(9) 0.0044(9) -0.0007(9)
C(30) 0.0168(11) 0.0117(11) 0.0132(10) -0.0006(8) 0.0075(8) 0.0017(8)
C(31) 0.0196(12) 0.0141(12) 0.0185(11) -0.0017(9) 0.0095(9) -0.0009(9)
C(32) 0.0275(13) 0.0136(12) 0.0299(14) -0.0003(10) 0.0152(11) -0.0012(10)
C(33) 0.0266(14) 0.0169(13) 0.0369(15) 0.0084(10) 0.0166(12) 0.0073(11)
C(34) 0.0183(12) 0.0236(13) 0.0233(12) 0.0044(10) 0.0082(10) 0.0087(10)
C(35) 0.0155(11) 0.0157(12) 0.0171(11) 0.0001(9) 0.0052(9) 0.0026(9)

loop_
_atom_type_symbol
_atom_type_description
_atom_type_scat_dispersion_real
_atom_type_scat_dispersion_imag
_atom_type_scat_source
C C 0.003 0.002
;
International Tables for Crystallography
(1992, Vol. C, Tables 4.2.6.8 and 6.1.1.4)
;
H H 0.000 0.000
;
International Tables for Crystallography
(1992, Vol. C, Table 6.1.1.4)
;
Fe Fe 0.346 0.844
;
International Tables for Crystallography
(1992, Vol. C, Tables 4.2.6.8 and 6.1.1.4)
;
Si Si 0.082 0.070
;
International Tables for Crystallography
(1992, Vol. C, Tables 4.2.6.8 and 6.1.1.4)
;
P P 0.102 0.094
;
International Tables for Crystallography
(1992, Vol. C, Tables 4.2.6.8 and 6.1.1.4)
;

loop_
_geom_angle_atom_site_label_1
_geom_angle_atom_site_label_2
_geom_angle_atom_site_label_3
_geom_angle
_geom_angle_publ_flag
P(1) Fe(1) Si(1) 91.76(2) yes
P(1) Fe(1) Si(2) 93.76(2) yes
P(1) Fe(1) C(11) 102.52(6) yes
P(1) Fe(1) C(12) 133.14(7) yes
P(1) Fe(1) C(13) 171.66(7) yes
P(1) Fe(1) C(14) 142.46(7) yes
P(1) Fe(1) C(15) 107.98(7) yes
P(1) Fe(1) C(16) 91.53(7) yes
Si(1) Fe(1) Si(2) 77.71(2) yes
Si(1) Fe(1) C(11) 109.04(6) yes
Si(1) Fe(1) C(12) 84.79(7) yes
Si(1) Fe(1) C(13) 90.94(7) yes
Si(1) Fe(1) C(14) 122.78(8) yes
Si(1) Fe(1) C(15) 160.23(7) yes
Si(1) Fe(1) C(16) 146.00(6) yes
Si(2) Fe(1) C(11) 162.00(6) yes
Si(2) Fe(1) C(12) 130.46(7) yes
Si(2) Fe(1) C(13) 94.52(7) yes
Si(2) Fe(1) C(14) 81.22(6) yes
Si(2) Fe(1) C(15) 99.37(6) yes
Si(2) Fe(1) C(16) 135.75(6) yes
C(11) Fe(1) C(12) 37.67(9) yes
C(11) Fe(1) C(13) 69.15(9) yes
C(11) Fe(1) C(14) 81.18(9) yes
C(11) Fe(1) C(15) 68.46(9) yes
C(11) Fe(1) C(16) 37.51(9) yes
C(12) Fe(1) C(13) 39.38(9) yes
C(12) Fe(1) C(14) 70.20(9) yes
C(12) Fe(1) C(15) 82.43(9) yes
C(12) Fe(1) C(16) 68.61(9) yes
C(13) Fe(1) C(14) 38.74(9) yes
C(13) Fe(1) C(15) 69.67(10) yes
C(13) Fe(1) C(16) 81.85(10) yes
C(14) Fe(1) C(15) 38.09(10) yes
C(14) Fe(1) C(16) 68.57(10) yes
C(15) Fe(1) C(16) 38.02(9) yes
Fe(1) P(1) C(18) 120.00(7) yes
Fe(1) P(1) C(24) 111.06(7) yes
Fe(1) P(1) C(30) 124.76(8) yes
C(18) P(1) C(24) 97.29(10) yes
C(18) P(1) C(30) 97.25(10) yes
C(24) P(1) C(30) 101.87(10) yes
Fe(1) Si(1) C(1) 110.70(8) yes
Fe(1) Si(1) C(7) 114.92(8) yes
Fe(1) Si(1) C(8) 119.43(8) yes
C(1) Si(1) C(7) 103.06(11) yes
C(1) Si(1) C(8) 107.74(10) yes
C(7) Si(1) C(8) 99.29(11) yes
Fe(1) Si(2) C(6) 111.62(7) yes
Fe(1) Si(2) C(9) 117.34(7) yes
Fe(1) Si(2) C(10) 115.33(8) yes
C(6) Si(2) C(9) 99.29(11) yes
C(6) Si(2) C(10) 109.06(10) yes
C(9) Si(2) C(10) 102.68(11) yes
Si(1) C(1) C(2) 126.62(17) yes
Si(1) C(1) C(6) 114.43(17) yes
C(2) C(1) C(6) 118.9(2) yes
C(1) C(2) C(3) 120.5(2) yes
C(2) C(3) C(4) 120.1(2) yes
C(3) C(4) C(5) 120.4(2) yes
C(4) C(5) C(6) 120.3(2) yes
Si(2) C(6) C(1) 113.77(16) yes
Si(2) C(6) C(5) 126.42(18) yes
C(1) C(6) C(5) 119.8(2) yes
Fe(1) C(11) C(12) 67.44(13) yes
Fe(1) C(11) C(16) 68.82(13) yes
Fe(1) C(11) C(17) 140.32(18) yes
C(12) C(11) C(16) 118.0(2) yes
C(12) C(11) C(17) 120.1(2) yes
C(16) C(11) C(17) 121.6(2) yes
Fe(1) C(12) C(11) 74.89(13) yes
Fe(1) C(12) C(13) 69.23(13) yes
C(11) C(12) C(13) 120.2(2) yes
Fe(1) C(13) C(12) 71.39(14) yes
Fe(1) C(13) C(14) 71.71(15) yes
C(12) C(13) C(14) 119.9(2) yes
Fe(1) C(14) C(13) 69.55(14) yes
Fe(1) C(14) C(15) 72.30(14) yes
C(13) C(14) C(15) 120.7(2) yes
Fe(1) C(15) C(14) 69.62(14) yes
Fe(1) C(15) C(16) 70.97(14) yes
C(14) C(15) C(16) 118.7(2) yes
Fe(1) C(16) C(11) 73.67(14) yes
Fe(1) C(16) C(15) 71.01(14) yes
C(11) C(16) C(15) 122.2(2) yes
P(1) C(18) C(19) 120.55(18) yes
P(1) C(18) C(23) 120.56(17) yes
C(19) C(18) C(23) 118.2(2) yes
C(18) C(19) C(20) 120.9(2) yes
C(19) C(20) C(21) 120.2(2) yes
C(20) C(21) C(22) 119.4(2) yes
C(21) C(22) C(23) 120.3(2) yes
C(18) C(23) C(22) 121.0(2) yes
P(1) C(24) C(25) 121.29(16) yes
P(1) C(24) C(29) 121.08(19) yes
C(25) C(24) C(29) 117.5(2) yes
C(24) C(25) C(26) 120.6(2) yes
C(25) C(26) C(27) 120.4(2) yes
C(26) C(27) C(28) 119.6(2) yes
C(27) C(28) C(29) 120.2(2) yes
C(24) C(29) C(28) 121.5(2) yes
P(1) C(30) C(31) 125.16(17) yes
P(1) C(30) C(35) 117.31(17) yes
C(31) C(30) C(35) 117.5(2) yes
C(30) C(31) C(32) 120.9(2) yes
C(31) C(32) C(33) 120.6(2) yes
C(32) C(33) C(34) 119.5(2) yes
C(33) C(34) C(35) 120.2(2) yes
C(30) C(35) C(34) 121.4(2) yes
C(1) C(2) H(1) 119.6 no
C(3) C(2) H(1) 119.9 no
C(2) C(3) H(2) 120.1 no
C(4) C(3) H(2) 119.9 no
C(3) C(4) H(3) 120.0 no
C(5) C(4) H(3) 119.5 no
C(4) C(5) H(4) 120.0 no
C(6) C(5) H(4) 119.7 no
Si(1) C(7) H(5) 109.4 no
Si(1) C(7) H(6) 109.6 no
Si(1) C(7) H(7) 109.4 no
H(5) C(7) H(6) 109.5 no
H(5) C(7) H(7) 109.5 no
H(6) C(7) H(7) 109.5 no
Si(1) C(8) H(8) 109.4 no
Si(1) C(8) H(9) 109.5 no
Si(1) C(8) H(10) 109.5 no
H(8) C(8) H(9) 109.5 no
H(8) C(8) H(10) 109.5 no
H(9) C(8) H(10) 109.5 no
Si(2) C(9) H(11) 109.5 no
Si(2) C(9) H(12) 109.5 no
Si(2) C(9) H(13) 109.5 no
H(11) C(9) H(12) 109.5 no
H(11) C(9) H(13) 109.5 no
H(12) C(9) H(13) 109.5 no
Si(2) C(10) H(14) 109.4 no
Si(2) C(10) H(15) 109.6 no
Si(2) C(10) H(16) 109.4 no
H(14) C(10) H(15) 109.5 no
H(14) C(10) H(16) 109.5 no
H(15) C(10) H(16) 109.5 no
Fe(1) C(12) H(17) 119.3 no
C(11) C(12) H(17) 119.4 no
C(13) C(12) H(17) 119.6 no
Fe(1) C(13) H(18) 119.5 no
C(12) C(13) H(18) 119.5 no
C(14) C(13) H(18) 119.6 no
Fe(1) C(14) H(19) 118.6 no
C(13) C(14) H(19) 119.0 no
C(15) C(14) H(19) 118.8 no
Fe(1) C(15) H(20) 119.7 no
C(14) C(15) H(20) 120.0 no
C(16) C(15) H(20) 119.9 no
Fe(1) C(16) H(21) 118.4 no
C(11) C(16) H(21) 118.2 no
C(15) C(16) H(21) 118.6 no
C(11) C(17) H(22) 109.8 no
C(11) C(17) H(23) 109.2 no
C(11) C(17) H(24) 109.5 no
H(22) C(17) H(23) 109.5 no
H(22) C(17) H(24) 109.5 no
H(23) C(17) H(24) 109.5 no
C(18) C(19) H(25) 119.5 no
C(20) C(19) H(25) 119.6 no
C(19) C(20) H(26) 120.1 no
C(21) C(20) H(26) 119.7 no
C(20) C(21) H(27) 120.3 no
C(22) C(21) H(27) 120.3 no
C(21) C(22) H(28) 119.7 no
C(23) C(22) H(28) 119.9 no
C(18) C(23) H(29) 119.3 no
C(22) C(23) H(29) 119.7 no
C(24) C(25) H(30) 119.4 no
C(26) C(25) H(30) 120.0 no
C(25) C(26) H(31) 119.7 no
C(27) C(26) H(31) 119.9 no
C(26) C(27) H(32) 120.1 no
C(28) C(27) H(32) 120.3 no
C(27) C(28) H(33) 119.8 no
C(29) C(28) H(33) 119.9 no
C(24) C(29) H(34) 119.1 no
C(28) C(29) H(34) 119.4 no
C(30) C(31) H(35) 119.2 no
C(32) C(31) H(35) 119.8 no
C(31) C(32) H(36) 119.6 no
C(33) C(32) H(36) 119.8 no
C(32) C(33) H(37) 120.3 no
C(34) C(33) H(37) 120.2 no
C(33) C(34) H(38) 120.0 no
C(35) C(34) H(38) 119.8 no
C(30) C(35) H(39) 119.0 no
C(34) C(35) H(39) 119.6 no

loop_
_geom_bond_atom_site_label_1
_geom_bond_atom_site_label_2
_geom_bond_distance
_geom_bond_publ_flag
Fe(1) P(1) 2.2356(6) yes
Fe(1) Si(1) 2.3560(7) yes
Fe(1) Si(2) 2.3560(6) yes
Fe(1) C(11) 2.223(2) yes
Fe(1) C(12) 2.126(2) yes
Fe(1) C(13) 2.098(2) yes
Fe(1) C(14) 2.126(2) yes
Fe(1) C(15) 2.160(2) yes
Fe(1) C(16) 2.160(2) yes
P(1) C(18) 1.860(2) yes
P(1) C(24) 1.855(2) yes
P(1) C(30) 1.852(2) yes
Si(1) C(1) 1.897(2) yes
Si(1) C(7) 1.911(2) yes
Si(1) C(8) 1.900(2) yes
Si(2) C(6) 1.890(2) yes
Si(2) C(9) 1.911(2) yes
Si(2) C(10) 1.892(2) yes
C(1) C(2) 1.408(3) yes
C(1) C(6) 1.409(3) yes
C(2) C(3) 1.388(3) yes
C(3) C(4) 1.386(3) yes
C(4) C(5) 1.386(3) yes
C(5) C(6) 1.399(3) yes
C(11) C(12) 1.407(3) yes
C(11) C(16) 1.410(3) yes
C(11) C(17) 1.502(3) yes
C(12) C(13) 1.423(3) yes
C(13) C(14) 1.401(3) yes
C(14) C(15) 1.399(3) yes
C(15) C(16) 1.407(3) yes
C(18) C(19) 1.386(3) yes
C(18) C(23) 1.392(3) yes
C(19) C(20) 1.395(3) yes
C(20) C(21) 1.381(3) yes
C(21) C(22) 1.380(4) yes
C(22) C(23) 1.386(3) yes
C(24) C(25) 1.407(3) yes
C(24) C(29) 1.398(3) yes
C(25) C(26) 1.390(3) yes
C(26) C(27) 1.386(3) yes
C(27) C(28) 1.378(4) yes
C(28) C(29) 1.382(3) yes
C(30) C(31) 1.403(3) yes
C(30) C(35) 1.399(3) yes
C(31) C(32) 1.393(3) yes
C(32) C(33) 1.384(3) yes
C(33) C(34) 1.381(3) yes
C(34) C(35) 1.396(3) yes
C(2) H(1) 0.950 no
C(3) H(2) 0.950 no
C(4) H(3) 0.950 no
C(5) H(4) 0.950 no
C(7) H(5) 0.950 no
C(7) H(6) 0.950 no
C(7) H(7) 0.950 no
C(8) H(8) 0.950 no
C(8) H(9) 0.950 no
C(8) H(10) 0.950 no
C(9) H(11) 0.950 no
C(9) H(12) 0.950 no
C(9) H(13) 0.950 no
C(10) H(14) 0.950 no
C(10) H(15) 0.950 no
C(10) H(16) 0.950 no
C(12) H(17) 0.950 no
C(13) H(18) 0.950 no
C(14) H(19) 0.950 no
C(15) H(20) 0.950 no
C(16) H(21) 0.950 no
C(17) H(22) 0.950 no
C(17) H(23) 0.950 no
C(17) H(24) 0.950 no
C(19) H(25) 0.950 no
C(20) H(26) 0.950 no
C(21) H(27) 0.950 no
C(22) H(28) 0.950 no
C(23) H(29) 0.950 no
C(25) H(30) 0.950 no
C(26) H(31) 0.950 no
C(27) H(32) 0.950 no
C(28) H(33) 0.950 no
C(29) H(34) 0.950 no
C(31) H(35) 0.950 no
C(32) H(36) 0.950 no
C(33) H(37) 0.950 no
C(34) H(38) 0.950 no
C(35) H(39) 0.950 no

loop_
_geom_contact_atom_site_label_1
_geom_contact_atom_site_label_2
_geom_contact_distance
_geom_contact_site_symmetry_2
C(15) C(23) 3.545(3) 2_555
C(20) C(27) 3.492(3) 4_555
C(23) C(15) 3.545(3) 2_545
C(27) C(20) 3.492(3) 4_454
C(1) H(27) 3.172 4_554
C(2) H(8) 3.102 3_655
C(2) H(9) 3.439 3_655
C(2) H(26) 3.197 4_554
C(2) H(27) 3.116 4_554
C(3) H(8) 3.261 3_655
C(3) H(9) 3.360 3_655
C(3) H(12) 3.238 2_645
C(3) H(14) 3.514 2_645
C(3) H(26) 3.034 4_554
C(3) H(27) 3.036 4_554
C(3) H(32) 3.126 1_655
C(4) H(12) 2.971 2_645
C(4) H(27) 2.956 4_554
C(4) H(31) 3.054 1_655
C(4) H(32) 3.086 1_655
C(5) H(27) 3.006 4_554
C(6) H(27) 3.135 4_554
C(7) H(13) 3.564 3_665
C(7) H(19) 3.499 3_665
C(7) H(30) 3.477 4_554
C(7) H(31) 3.190 4_554
C(7) H(36) 3.495 3_655
C(8) H(1) 3.118 3_655
C(8) H(2) 2.992 3_655
C(8) H(15) 3.436 4_454
C(9) H(3) 3.034 2_655
C(9) H(18) 3.192 3_665
C(9) H(38) 3.513 2_655
C(10) H(2) 3.349 2_655
C(10) H(10) 3.457 4_555
C(10) H(22) 3.348 4_555
C(10) H(32) 3.501 2_555
C(10) H(33) 3.214 4_555
C(11) H(29) 3.566 2_555
C(12) H(13) 3.540 3_665
C(12) H(28) 3.476 2_555
C(12) H(38) 3.457 4_454
C(13) H(7) 3.203 3_665
C(13) H(11) 3.289 3_665
C(13) H(13) 3.120 3_665
C(13) H(18) 3.280 3_665
C(13) H(28) 3.441 2_555
C(14) H(7) 3.236 3_665
C(14) H(29) 3.436 2_555
C(15) H(29) 2.871 2_555
C(16) H(29) 2.967 2_555
C(17) H(15) 3.562 4_454
C(17) H(39) 3.181 4_454
C(19) H(35) 3.581 2_555
C(19) H(36) 3.350 2_555
C(20) H(6) 3.551 4_455
C(20) H(32) 2.939 4_555
C(20) H(35) 3.471 2_555
C(20) H(36) 3.261 2_555
C(21) H(6) 3.196 4_455
C(21) H(11) 3.477 4_455
C(21) H(32) 3.195 4_555
C(22) H(6) 3.468 4_455
C(22) H(11) 3.348 4_455
C(22) H(23) 3.312 4_555
C(23) H(23) 3.415 4_555
C(24) H(20) 3.311 2_545
C(25) H(6) 3.500 4_455
C(25) H(19) 3.435 2_545
C(25) H(20) 3.326 2_545
C(25) H(36) 3.482 2_555
C(26) H(3) 3.105 1_455
C(26) H(5) 3.405 4_455
C(26) H(19) 3.056 2_545
C(26) H(20) 3.424 2_545
C(27) H(3) 3.296 1_455
C(27) H(14) 2.997 2_545
C(27) H(20) 3.478 2_545
C(27) H(26) 3.231 4_454
C(27) H(27) 3.472 4_454
C(27) H(33) 3.453 3_555
C(28) H(16) 3.522 4_454
C(28) H(20) 3.475 2_545
C(28) H(33) 3.157 3_555
C(29) H(20) 3.415 2_545
C(31) H(20) 3.296 2_545
C(31) H(21) 3.288 2_545
C(32) H(1) 3.426 3_655
C(32) H(9) 3.201 3_655
C(32) H(21) 2.950 2_545
C(32) H(30) 3.531 2_545
C(33) H(9) 3.147 3_655
C(33) H(21) 3.409 2_545
C(34) H(12) 3.552 2_645
C(34) H(22) 3.478 4_555
C(35) H(22) 3.126 4_555
H(1) C(8) 3.118 3_655
H(1) C(32) 3.426 3_655
H(1) H(1) 3.064 3_655
H(1) H(8) 2.412 3_655
H(1) H(9) 3.010 3_655
H(1) H(26) 3.211 4_554
H(1) H(35) 3.399 3_655
H(1) H(36) 3.050 3_655
H(2) C(8) 2.992 3_655
H(2) C(10) 3.349 2_645
H(2) H(8) 2.742 3_655
H(2) H(9) 2.848 3_655
H(2) H(10) 2.876 3_655
H(2) H(12) 2.939 2_645
H(2) H(14) 2.765 2_645
H(2) H(15) 3.090 2_645
H(2) H(26) 2.947 4_554
H(2) H(27) 3.563 4_554
H(2) H(32) 2.878 1_655
H(2) H(34) 3.550 3_655
H(3) C(9) 3.034 2_645
H(3) C(26) 3.105 1_655
H(3) C(27) 3.296 1_655
H(3) H(5) 3.028 4_555
H(3) H(12) 2.428 2_645
H(3) H(13) 2.801 2_645
H(3) H(14) 3.194 2_645
H(3) H(17) 3.481 4_555
H(3) H(19) 3.488 2_645
H(3) H(27) 3.438 4_554
H(3) H(31) 2.406 1_655
H(3) H(32) 2.796 1_655
H(4) H(5) 3.047 4_555
H(4) H(9) 3.317 4_555
H(4) H(10) 3.130 4_555
H(4) H(17) 3.078 4_555
H(4) H(22) 3.552 4_555
H(4) H(27) 3.493 4_554
H(4) H(31) 3.475 1_655
H(4) H(37) 3.432 2_655
H(5) C(26) 3.405 4_554
H(5) H(3) 3.028 4_454
H(5) H(4) 3.047 4_454
H(5) H(13) 3.248 3_665
H(5) H(19) 3.384 3_665
H(5) H(30) 3.464 4_554
H(5) H(31) 2.568 4_554
H(5) H(36) 3.516 3_655
H(6) C(20) 3.551 4_554
H(6) C(21) 3.196 4_554
H(6) C(22) 3.468 4_554
H(6) C(25) 3.500 4_554
H(6) H(27) 3.295 4_554
H(6) H(30) 2.789 4_554
H(6) H(31) 3.098 4_554
H(6) H(36) 2.759 3_655
H(7) C(13) 3.203 3_665
H(7) C(14) 3.236 3_665
H(7) H(13) 2.986 3_665
H(7) H(18) 2.849 3_665
H(7) H(19) 2.925 3_665
H(7) H(31) 3.459 4_554
H(8) C(2) 3.102 3_655
H(8) C(3) 3.261 3_655
H(8) H(1) 2.412 3_655
H(8) H(2) 2.742 3_655
H(9) C(2) 3.439 3_655
H(9) C(3) 3.360 3_655
H(9) C(32) 3.201 3_655
H(9) C(33) 3.147 3_655
H(9) H(1) 3.010 3_655
H(9) H(2) 2.848 3_655
H(9) H(4) 3.317 4_454
H(9) H(15) 3.545 4_454
H(9) H(36) 2.984 3_655
H(9) H(37) 2.901 3_655
H(10) C(10) 3.457 4_454
H(10) H(2) 2.876 3_655
H(10) H(4) 3.130 4_454
H(10) H(14) 3.592 4_454
H(10) H(15) 2.585 4_454
H(11) C(13) 3.289 3_665
H(11) C(21) 3.477 4_554
H(11) C(22) 3.348 4_554
H(11) H(18) 3.031 3_665
H(11) H(27) 3.016 4_554
H(11) H(28) 2.767 4_554
H(11) H(38) 3.329 2_655
H(12) C(3) 3.238 2_655
H(12) C(4) 2.971 2_655
H(12) C(34) 3.552 2_655
H(12) H(2) 2.939 2_655
H(12) H(3) 2.428 2_655
H(12) H(37) 3.417 2_655
H(12) H(38) 2.922 2_655
H(13) C(7) 3.564 3_665
H(13) C(12) 3.540 3_665
H(13) C(13) 3.120 3_665
H(13) H(3) 2.801 2_655
H(13) H(5) 3.248 3_665
H(13) H(7) 2.986 3_665
H(13) H(17) 3.320 3_665
H(13) H(18) 2.513 3_665
H(14) C(3) 3.514 2_655
H(14) C(27) 2.997 2_555
H(14) H(2) 2.765 2_655
H(14) H(3) 3.194 2_655
H(14) H(10) 3.592 4_555
H(14) H(32) 2.578 2_555
H(14) H(33) 2.952 4_555
H(15) C(8) 3.436 4_555
H(15) C(17) 3.562 4_555
H(15) H(2) 3.090 2_655
H(15) H(9) 3.545 4_555
H(15) H(10) 2.585 4_555
H(15) H(22) 2.807 4_555
H(15) H(24) 3.481 4_555
H(15) H(33) 3.268 4_555
H(15) H(34) 3.290 4_555
H(16) C(28) 3.522 4_555
H(16) H(22) 3.022 4_555
H(16) H(24) 3.490 4_555
H(16) H(33) 2.897 4_555
H(17) H(3) 3.481 4_454
H(17) H(4) 3.078 4_454
H(17) H(13) 3.320 3_665
H(17) H(38) 3.207 4_454
H(18) C(9) 3.192 3_665
H(18) C(13) 3.280 3_665
H(18) H(7) 2.849 3_665
H(18) H(11) 3.031 3_665
H(18) H(13) 2.513 3_665
H(18) H(18) 2.448 3_665
H(18) H(19) 3.521 3_665
H(19) C(7) 3.499 3_665
H(19) C(25) 3.435 2_555
H(19) C(26) 3.056 2_555
H(19) H(3) 3.488 2_655
H(19) H(5) 3.384 3_665
H(19) H(7) 2.925 3_665
H(19) H(18) 3.521 3_665
H(19) H(30) 3.559 2_555
H(19) H(31) 2.950 2_555
H(20) C(24) 3.311 2_555
H(20) C(25) 3.326 2_555
H(20) C(26) 3.424 2_555
H(20) C(27) 3.478 2_555
H(20) C(28) 3.475 2_555
H(20) C(29) 3.415 2_555
H(20) C(31) 3.296 2_555
H(20) H(29) 3.176 2_555
H(20) H(35) 2.958 2_555
H(21) C(31) 3.288 2_555
H(21) C(32) 2.950 2_555
H(21) C(33) 3.409 2_555
H(21) H(29) 3.333 2_555
H(21) H(35) 3.498 2_555
H(21) H(36) 2.970 2_555
H(22) C(10) 3.348 4_454
H(22) C(34) 3.478 4_454
H(22) C(35) 3.126 4_454
H(22) H(4) 3.552 4_454
H(22) H(15) 2.807 4_454
H(22) H(16) 3.022 4_454
H(22) H(38) 3.089 4_454
H(22) H(39) 2.379 4_454
H(23) C(22) 3.312 4_454
H(23) C(23) 3.415 4_454
H(23) H(28) 3.385 4_454
H(23) H(29) 3.566 4_454
H(23) H(38) 3.571 4_454
H(23) H(39) 3.191 4_454
H(24) H(15) 3.481 4_454
H(24) H(16) 3.490 4_454
H(25) H(35) 3.125 2_555
H(25) H(36) 3.363 2_555
H(26) C(2) 3.197 4_455
H(26) C(3) 3.034 4_455
H(26) C(27) 3.231 4_555
H(26) H(1) 3.211 4_455
H(26) H(2) 2.947 4_455
H(26) H(32) 2.498 4_555
H(26) H(33) 3.331 2_555
H(26) H(33) 3.401 4_555
H(26) H(34) 3.537 2_555
H(26) H(35) 2.895 2_555
H(26) H(36) 3.185 2_555
H(27) C(1) 3.172 4_455
H(27) C(2) 3.116 4_455
H(27) C(3) 3.036 4_455
H(27) C(4) 2.956 4_455
H(27) C(5) 3.006 4_455
H(27) C(6) 3.135 4_455
H(27) C(27) 3.472 4_555
H(27) H(2) 3.563 4_455
H(27) H(3) 3.438 4_455
H(27) H(4) 3.493 4_455
H(27) H(6) 3.295 4_455
H(27) H(11) 3.016 4_455
H(27) H(32) 2.986 4_555
H(28) C(12) 3.476 2_545
H(28) C(13) 3.441 2_545
H(28) H(11) 2.767 4_455
H(28) H(23) 3.385 4_555
H(28) H(38) 3.065 3_656
H(29) C(11) 3.566 2_545
H(29) C(14) 3.436 2_545
H(29) C(15) 2.871 2_545
H(29) C(16) 2.967 2_545
H(29) H(20) 3.176 2_545
H(29) H(21) 3.333 2_545
H(29) H(23) 3.566 4_555
H(30) C(7) 3.477 4_455
H(30) C(32) 3.531 2_555
H(30) H(5) 3.464 4_455
H(30) H(6) 2.789 4_455
H(30) H(19) 3.559 2_545
H(30) H(36) 2.819 2_555
H(31) C(4) 3.054 1_455
H(31) C(7) 3.190 4_455
H(31) H(3) 2.406 1_455
H(31) H(4) 3.475 1_455
H(31) H(5) 2.568 4_455
H(31) H(6) 3.098 4_455
H(31) H(7) 3.459 4_455
H(31) H(19) 2.950 2_545
H(31) H(37) 3.191 2_555
H(32) C(3) 3.126 1_455
H(32) C(4) 3.086 1_455
H(32) C(10) 3.501 2_545
H(32) C(20) 2.939 4_454
H(32) C(21) 3.195 4_454
H(32) H(2) 2.878 1_455
H(32) H(3) 2.796 1_455
H(32) H(14) 2.578 2_545
H(32) H(26) 2.498 4_454
H(32) H(27) 2.986 4_454
H(32) H(33) 3.073 3_555
H(33) C(10) 3.214 4_454
H(33) C(27) 3.453 3_555
H(33) C(28) 3.157 3_555
H(33) H(14) 2.952 4_454
H(33) H(15) 3.268 4_454
H(33) H(16) 2.897 4_454
H(33) H(26) 3.331 2_545
H(33) H(26) 3.401 4_454
H(33) H(32) 3.073 3_555
H(33) H(33) 2.469 3_555
H(34) H(2) 3.550 3_655
H(34) H(15) 3.290 4_454
H(34) H(26) 3.537 2_545
H(35) C(19) 3.581 2_545
H(35) C(20) 3.471 2_545
H(35) H(1) 3.399 3_655
H(35) H(20) 2.958 2_545
H(35) H(21) 3.498 2_545
H(35) H(25) 3.125 2_545
H(35) H(26) 2.895 2_545
H(36) C(7) 3.495 3_655
H(36) C(19) 3.350 2_545
H(36) C(20) 3.261 2_545
H(36) C(25) 3.482 2_545
H(36) H(1) 3.050 3_655
H(36) H(5) 3.516 3_655
H(36) H(6) 2.759 3_655
H(36) H(9) 2.984 3_655
H(36) H(21) 2.970 2_545
H(36) H(25) 3.363 2_545
H(36) H(26) 3.185 2_545
H(36) H(30) 2.819 2_545
H(37) H(4) 3.432 2_645
H(37) H(9) 2.901 3_655
H(37) H(12) 3.417 2_645
H(37) H(31) 3.191 2_545
H(38) C(9) 3.513 2_645
H(38) C(12) 3.457 4_555
H(38) H(11) 3.329 2_645
H(38) H(12) 2.922 2_645
H(38) H(17) 3.207 4_555
H(38) H(22) 3.089 4_555
H(38) H(23) 3.571 4_555
H(38) H(28) 3.065 3_656
H(39) C(17) 3.181 4_555
H(39) H(22) 2.379 4_555
H(39) H(23) 3.191 4_555

loop_
_geom_torsion_atom_site_label_1
_geom_torsion_atom_site_label_2
_geom_torsion_atom_site_label_3
_geom_torsion_atom_site_label_4
_geom_torsion
P(1) Fe(1) Si(1) C(1) -64.11(8)
P(1) Fe(1) Si(1) C(7) 179.66(8)
P(1) Fe(1) Si(1) C(8) 61.85(8)
Si(1) Fe(1) P(1) C(18) 148.54(8)
Si(1) Fe(1) P(1) C(24) -99.16(8)
Si(1) Fe(1) P(1) C(30) 23.22(8)
P(1) Fe(1) Si(2) C(6) 62.33(8)
P(1) Fe(1) Si(2) C(9) 175.93(9)
P(1) Fe(1) Si(2) C(10) -62.86(9)
Si(2) Fe(1) P(1) C(18) 70.74(8)
Si(2) Fe(1) P(1) C(24) -176.96(8)
Si(2) Fe(1) P(1) C(30) -54.57(8)
P(1) Fe(1) C(11) C(12) -149.15(13)
P(1) Fe(1) C(11) C(16) 75.86(14)
P(1) Fe(1) C(11) C(17) -38.6(3)
C(11) Fe(1) P(1) C(18) -101.51(10)
C(11) Fe(1) P(1) C(24) 10.79(10)
C(11) Fe(1) P(1) C(30) 133.17(10)
P(1) Fe(1) C(12) C(11) 43.32(17)
P(1) Fe(1) C(12) C(13) 174.60(12)
C(12) Fe(1) P(1) C(18) -126.95(12)
C(12) Fe(1) P(1) C(24) -14.65(13)
C(12) Fe(1) P(1) C(30) 107.74(13)
P(1) Fe(1) C(13) C(12) -28.2(6)
P(1) Fe(1) C(13) C(14) 103.5(5)
C(13) Fe(1) P(1) C(18) -102.6(5)
C(13) Fe(1) P(1) C(24) 9.7(5)
C(13) Fe(1) P(1) C(30) 132.0(5)
P(1) Fe(1) C(14) C(13) -166.62(12)
P(1) Fe(1) C(14) C(15) -32.96(19)
C(14) Fe(1) P(1) C(18) -9.72(14)
C(14) Fe(1) P(1) C(24) 102.58(14)
C(14) Fe(1) P(1) C(30) -135.03(14)
P(1) Fe(1) C(15) C(14) 159.60(12)
P(1) Fe(1) C(15) C(16) -68.32(14)
C(15) Fe(1) P(1) C(18) -30.38(10)
C(15) Fe(1) P(1) C(24) 81.92(10)
C(15) Fe(1) P(1) C(30) -155.70(10)
P(1) Fe(1) C(16) C(11) -108.74(13)
P(1) Fe(1) C(16) C(15) 117.85(13)
C(16) Fe(1) P(1) C(18) -65.31(10)
C(16) Fe(1) P(1) C(24) 46.99(10)
C(16) Fe(1) P(1) C(30) 169.38(10)
Si(1) Fe(1) Si(2) C(6) -28.66(8)
Si(1) Fe(1) Si(2) C(9) 84.94(10)
Si(1) Fe(1) Si(2) C(10) -153.85(9)
Si(2) Fe(1) Si(1) C(1) 29.35(8)
Si(2) Fe(1) Si(1) C(7) -86.88(8)
Si(2) Fe(1) Si(1) C(8) 155.31(9)
Si(1) Fe(1) C(11) C(12) -52.84(14)
Si(1) Fe(1) C(11) C(16) 172.17(12)
Si(1) Fe(1) C(11) C(17) 57.7(3)
C(11) Fe(1) Si(1) C(1) -168.00(10)
C(11) Fe(1) Si(1) C(7) 75.77(10)
C(11) Fe(1) Si(1) C(8) -42.04(11)
Si(1) Fe(1) C(12) C(11) 130.85(13)
Si(1) Fe(1) C(12) C(13) -97.87(14)
C(12) Fe(1) Si(1) C(1) 162.73(10)
C(12) Fe(1) Si(1) C(7) 46.49(10)
C(12) Fe(1) Si(1) C(8) -71.31(11)
Si(1) Fe(1) C(13) C(12) 80.62(14)
Si(1) Fe(1) C(13) C(14) -147.66(14)
C(13) Fe(1) Si(1) C(1) 123.78(10)
C(13) Fe(1) Si(1) C(7) 7.55(10)
C(13) Fe(1) Si(1) C(8) -110.26(11)
Si(1) Fe(1) C(14) C(13) 39.51(16)
Si(1) Fe(1) C(14) C(15) 173.17(10)
C(14) Fe(1) Si(1) C(1) 100.32(11)
C(14) Fe(1) Si(1) C(7) -15.92(11)
C(14) Fe(1) Si(1) C(8) -133.72(11)
Si(1) Fe(1) C(15) C(14) -17.2(2)
Si(1) Fe(1) C(15) C(16) 114.9(2)
C(15) Fe(1) Si(1) C(1) 112.8(2)
C(15) Fe(1) Si(1) C(7) -3.4(2)
C(15) Fe(1) Si(1) C(8) -121.2(2)
Si(1) Fe(1) C(16) C(11) -13.3(2)
Si(1) Fe(1) C(16) C(15) -146.72(12)
C(16) Fe(1) Si(1) C(1) -159.47(14)
C(16) Fe(1) Si(1) C(7) 84.30(15)
C(16) Fe(1) Si(1) C(8) -33.51(15)
Si(2) Fe(1) C(11) C(12) 56.7(2)
Si(2) Fe(1) C(11) C(16) -78.3(2)
Si(2) Fe(1) C(11) C(17) 167.2(2)
C(11) Fe(1) Si(2) C(6) -142.9(2)
C(11) Fe(1) Si(2) C(9) -29.3(2)
C(11) Fe(1) Si(2) C(10) 91.9(2)
Si(2) Fe(1) C(12) C(11) -160.16(11)
Si(2) Fe(1) C(12) C(13) -28.88(18)
C(12) Fe(1) Si(2) C(6) -100.73(12)
C(12) Fe(1) Si(2) C(9) 12.87(13)
C(12) Fe(1) Si(2) C(10) 134.08(12)
Si(2) Fe(1) C(13) C(12) 158.37(14)
Si(2) Fe(1) C(13) C(14) -69.91(14)
C(13) Fe(1) Si(2) C(6) -118.63(11)
C(13) Fe(1) Si(2) C(9) -5.03(12)
C(13) Fe(1) Si(2) C(10) 116.18(11)
Si(2) Fe(1) C(14) C(13) 108.67(15)
Si(2) Fe(1) C(14) C(15) -117.66(13)
C(14) Fe(1) Si(2) C(6) -155.12(11)
C(14) Fe(1) Si(2) C(9) -41.52(12)
C(14) Fe(1) Si(2) C(10) 79.69(11)
Si(2) Fe(1) C(15) C(14) 62.52(13)
Si(2) Fe(1) C(15) C(16) -165.40(13)
C(15) Fe(1) Si(2) C(6) 171.25(11)
C(15) Fe(1) Si(2) C(9) -75.14(12)
C(15) Fe(1) Si(2) C(10) 46.06(11)
Si(2) Fe(1) C(16) C(11) 154.29(11)
Si(2) Fe(1) C(16) C(15) 20.88(19)
C(16) Fe(1) Si(2) C(6) 158.40(13)
C(16) Fe(1) Si(2) C(9) -88.00(14)
C(16) Fe(1) Si(2) C(10) 33.21(14)
C(11) Fe(1) C(12) C(13) 131.3(2)
C(12) Fe(1) C(11) C(16) -135.0(2)
C(12) Fe(1) C(11) C(17) 110.5(3)
C(11) Fe(1) C(13) C(12) -29.44(14)
C(11) Fe(1) C(13) C(14) 102.28(16)
C(13) Fe(1) C(11) C(12) 30.68(14)
C(13) Fe(1) C(11) C(16) -104.31(16)
C(13) Fe(1) C(11) C(17) 141.2(3)
C(11) Fe(1) C(14) C(13) -67.52(15)
C(11) Fe(1) C(14) C(15) 66.14(14)
C(14) Fe(1) C(11) C(12) 68.90(15)
C(14) Fe(1) C(11) C(16) -66.09(15)
C(14) Fe(1) C(11) C(17) 179.4(3)
C(11) Fe(1) C(15) C(14) -103.68(15)
C(11) Fe(1) C(15) C(16) 28.39(14)
C(15) Fe(1) C(11) C(12) 106.24(16)
C(15) Fe(1) C(11) C(16) -28.75(14)
C(15) Fe(1) C(11) C(17) -143.2(3)
C(11) Fe(1) C(16) C(15) -133.4(2)
C(16) Fe(1) C(11) C(12) 135.0(2)
C(16) Fe(1) C(11) C(17) -114.5(3)
C(12) Fe(1) C(13) C(14) 131.7(2)
C(13) Fe(1) C(12) C(11) -131.3(2)
C(12) Fe(1) C(14) C(13) -30.22(15)
C(12) Fe(1) C(14) C(15) 103.44(15)
C(14) Fe(1) C(12) C(11) -101.52(16)
C(14) Fe(1) C(12) C(13) 29.76(15)
C(12) Fe(1) C(15) C(14) -67.39(14)
C(12) Fe(1) C(15) C(16) 64.69(15)
C(15) Fe(1) C(12) C(11) -64.27(15)
C(15) Fe(1) C(12) C(13) 67.01(16)
C(12) Fe(1) C(16) C(11) 27.66(14)
C(12) Fe(1) C(16) C(15) -105.76(16)
C(16) Fe(1) C(12) C(11) -27.55(14)
C(16) Fe(1) C(12) C(13) 103.73(16)
C(13) Fe(1) C(14) C(15) 133.7(2)
C(14) Fe(1) C(13) C(12) -131.7(2)
C(13) Fe(1) C(15) C(14) -28.86(13)
C(13) Fe(1) C(15) C(16) 103.21(16)
C(15) Fe(1) C(13) C(12) -103.30(16)
C(15) Fe(1) C(13) C(14) 28.42(15)
C(13) Fe(1) C(16) C(11) 66.17(15)
C(13) Fe(1) C(16) C(15) -67.25(15)
C(16) Fe(1) C(13) C(12) -66.02(15)
C(16) Fe(1) C(13) C(14) 65.70(15)
C(14) Fe(1) C(15) C(16) 132.1(2)
C(15) Fe(1) C(14) C(13) -133.7(2)
C(14) Fe(1) C(16) C(11) 103.95(16)
C(14) Fe(1) C(16) C(15) -29.46(14)
C(16) Fe(1) C(14) C(13) -104.25(16)
C(16) Fe(1) C(14) C(15) 29.41(13)
C(15) Fe(1) C(16) C(11) 133.4(2)
C(16) Fe(1) C(15) C(14) -132.1(2)
Fe(1) P(1) C(18) C(19) 17.3(2)
Fe(1) P(1) C(18) C(23) -172.69(16)
Fe(1) P(1) C(24) C(25) -106.90(18)
Fe(1) P(1) C(24) C(29) 68.4(2)
Fe(1) P(1) C(30) C(31) -101.5(2)
Fe(1) P(1) C(30) C(35) 81.7(2)
C(18) P(1) C(24) C(25) 19.2(2)
C(18) P(1) C(24) C(29) -165.51(19)
C(24) P(1) C(18) C(19) -102.2(2)
C(24) P(1) C(18) C(23) 67.8(2)
C(18) P(1) C(30) C(31) 124.0(2)
C(18) P(1) C(30) C(35) -52.8(2)
C(30) P(1) C(18) C(19) 154.82(19)
C(30) P(1) C(18) C(23) -35.2(2)
C(24) P(1) C(30) C(31) 24.9(2)
C(24) P(1) C(30) C(35) -151.9(2)
C(30) P(1) C(24) C(25) 118.3(2)
C(30) P(1) C(24) C(29) -66.5(2)
Fe(1) Si(1) C(1) C(2) 156.5(2)
Fe(1) Si(1) C(1) C(6) -26.2(2)
C(7) Si(1) C(1) C(2) -80.1(2)
C(7) Si(1) C(1) C(6) 97.2(2)
C(8) Si(1) C(1) C(2) 24.3(2)
C(8) Si(1) C(1) C(6) -158.47(19)
Fe(1) Si(2) C(6) C(1) 22.7(2)
Fe(1) Si(2) C(6) C(5) -159.9(2)
C(9) Si(2) C(6) C(1) -101.76(19)
C(9) Si(2) C(6) C(5) 75.7(2)
C(10) Si(2) C(6) C(1) 151.27(19)
C(10) Si(2) C(6) C(5) -31.3(2)
Si(1) C(1) C(2) C(3) 177.4(2)
Si(1) C(1) C(6) Si(2) 2.2(2)
Si(1) C(1) C(6) C(5) -175.37(19)
C(2) C(1) C(6) Si(2) 179.71(19)
C(2) C(1) C(6) C(5) 2.1(3)
C(6) C(1) C(2) C(3) 0.2(3)
C(1) C(2) C(3) C(4) -2.5(4)
C(2) C(3) C(4) C(5) 2.5(4)
C(3) C(4) C(5) C(6) -0.2(3)
C(4) C(5) C(6) Si(2) -179.4(2)
C(4) C(5) C(6) C(1) -2.2(3)
Fe(1) C(11) C(12) C(13) -54.4(2)
Fe(1) C(11) C(16) C(15) 54.2(2)
C(12) C(11) C(16) Fe(1) -47.7(2)
C(12) C(11) C(16) C(15) 6.5(3)
C(16) C(11) C(12) Fe(1) 48.3(2)
C(16) C(11) C(12) C(13) -6.0(3)
C(17) C(11) C(12) Fe(1) -136.3(2)
C(17) C(11) C(12) C(13) 169.4(2)
C(17) C(11) C(16) Fe(1) 136.9(2)
C(17) C(11) C(16) C(15) -168.8(2)
Fe(1) C(12) C(13) C(14) -54.9(2)
C(11) C(12) C(13) Fe(1) 57.1(2)
C(11) C(12) C(13) C(14) 2.2(3)
Fe(1) C(13) C(14) C(15) -53.2(2)
C(12) C(13) C(14) Fe(1) 54.7(2)
C(12) C(13) C(14) C(15) 1.5(3)
Fe(1) C(14) C(15) C(16) -53.1(2)
C(13) C(14) C(15) Fe(1) 52.0(2)
C(13) C(14) C(15) C(16) -1.1(3)
Fe(1) C(15) C(16) C(11) -55.4(2)
C(14) C(15) C(16) Fe(1) 52.5(2)
C(14) C(15) C(16) C(11) -2.9(3)
P(1) C(18) C(19) C(20) 168.18(19)
P(1) C(18) C(23) C(22) -169.06(18)
C(19) C(18) C(23) C(22) 1.2(3)
C(23) C(18) C(19) C(20) -2.0(3)
C(18) C(19) C(20) C(21) 1.1(3)
C(19) C(20) C(21) C(22) 0.7(3)
C(20) C(21) C(22) C(23) -1.6(3)
C(21) C(22) C(23) C(18) 0.7(3)
P(1) C(24) C(25) C(26) 177.52(19)
P(1) C(24) C(29) C(28) -179.70(19)
C(25) C(24) C(29) C(28) -4.3(3)
C(29) C(24) C(25) C(26) 2.1(3)
C(24) C(25) C(26) C(27) 1.3(3)
C(25) C(26) C(27) C(28) -2.6(4)
C(26) C(27) C(28) C(29) 0.5(4)
C(27) C(28) C(29) C(24) 3.0(4)
P(1) C(30) C(31) C(32) -177.8(2)
P(1) C(30) C(35) C(34) 177.6(2)
C(31) C(30) C(35) C(34) 0.5(3)
C(35) C(30) C(31) C(32) -1.0(3)
C(30) C(31) C(32) C(33) 0.9(4)
C(31) C(32) C(33) C(34) -0.3(4)
C(32) C(33) C(34) C(35) -0.2(4)
C(33) C(34) C(35) C(30) 0.1(3)
